data_7216360
loop_
_publ_author_name
'Fernando, Isurika R.'
'Mo, Yirong'
'Mezei, Gellert'

_publ_section_title
;
 Metal-binding studies of linear rigid-axle [2]pseudorotaxanes with in
 situ generated anionic metal halide complexes
;
_journal_issue 31
_journal_name_full CrystEngComm
_journal_page_first 7320
_journal_paper_doi 10.1039/C4CE00789A
_journal_volume 16
_journal_year 2014
_chemical_formula_sum 'C56 H60 Br6 N4 O10 Zn2'
_chemical_formula_weight 1559.28
_chemical_name_systematic
; 
 ? 
;
_space_group_IT_number 14
_symmetry_cell_setting monoclinic
_symmetry_space_group_name_Hall '-P 2yn'
_symmetry_space_group_name_H-M 'P 1 21/n 1'
_atom_sites_solution_hydrogens geom
_atom_sites_solution_primary direct
_atom_sites_solution_secondary difmap
_audit_creation_method SHELXL-97
_cell_angle_alpha 90.00
_cell_angle_beta 100.7990(10)
_cell_angle_gamma 90.00
_cell_formula_units_Z 4
_cell_length_a 17.5924(2)
_cell_length_b 16.3095(2)
_cell_length_c 21.2570(2)
_cell_measurement_reflns_used 9831
_cell_measurement_temperature 100(2)
_cell_measurement_theta_max 25.00
_cell_measurement_theta_min 2.36
_cell_volume 5991.12(12)
_computing_cell_refinement 'Bruker SAINT'
_computing_data_collection 'Bruker APEX2'
_computing_data_reduction 'Bruker SAINT'
_computing_molecular_graphics 'Bruker SHELXTL'
_computing_publication_material 'Bruker SHELXTL'
_computing_structure_refinement 'SHELXL-97 (Sheldrick, 2008)'
_computing_structure_solution 'SHELXS-97 (Sheldrick, 2008)'
_diffrn_ambient_temperature 100(2)
_diffrn_measured_fraction_theta_full 1.000
_diffrn_measured_fraction_theta_max 1.000
_diffrn_measurement_device_type 'Bruker APEX-II CCD'
_diffrn_measurement_method '\f and \w scans'
_diffrn_radiation_monochromator graphite
_diffrn_radiation_source 'fine-focus sealed tube'
_diffrn_radiation_type MoK\a
_diffrn_radiation_wavelength 0.71073
_diffrn_reflns_av_R_equivalents 0.0985
_diffrn_reflns_av_sigmaI/netI 0.0659
_diffrn_reflns_limit_h_max 24
_diffrn_reflns_limit_h_min -24
_diffrn_reflns_limit_k_max 22
_diffrn_reflns_limit_k_min -22
_diffrn_reflns_limit_l_max 29
_diffrn_reflns_limit_l_min -29
_diffrn_reflns_number 162070
_diffrn_reflns_theta_full 30.03
_diffrn_reflns_theta_max 30.03
_diffrn_reflns_theta_min 1.38
_exptl_absorpt_coefficient_mu 4.861
_exptl_absorpt_correction_T_max 0.6421
_exptl_absorpt_correction_T_min 0.3234
_exptl_absorpt_correction_type multi-scan
_exptl_crystal_colour blue
_exptl_crystal_density_diffrn 1.729
_exptl_crystal_density_method 'not measured'
_exptl_crystal_description prism
_exptl_crystal_F_000 3096
_exptl_crystal_size_max 0.30
_exptl_crystal_size_mid 0.15
_exptl_crystal_size_min 0.10
_refine_diff_density_max 1.711
_refine_diff_density_min -1.017
_refine_diff_density_rms 0.123
_refine_ls_extinction_method none
_refine_ls_goodness_of_fit_ref 1.041
_refine_ls_hydrogen_treatment constr
_refine_ls_matrix_type full
_refine_ls_number_parameters 722
_refine_ls_number_reflns 17520
_refine_ls_number_restraints 0
_refine_ls_restrained_S_all 1.041
_refine_ls_R_factor_all 0.0992
_refine_ls_R_factor_gt 0.0470
_refine_ls_shift/su_max 0.001
_refine_ls_shift/su_mean 0.000
_refine_ls_structure_factor_coef Fsqd
_refine_ls_weighting_details 'calc w=1/[\s^2^(Fo^2^)+(0.0394P)^2^+9.5795P] where P=(Fo^2^+2Fc^2^)/3'
_refine_ls_weighting_scheme calc
_refine_ls_wR_factor_gt 0.0947
_refine_ls_wR_factor_ref 0.1104
_reflns_number_gt 11007
_reflns_number_total 17520
_reflns_threshold_expression >2sigma(I)
_cod_data_source_file c4ce00789a2.cif
_cod_data_source_block 2(ZnBr3)2
_cod_depositor_comments
;
The following automatic conversions were performed:

'_symmetry_cell_setting' value 'Monoclinic' changed to 'monoclinic'
according to
/usr/data/users/saulius/crontab/automatic-downloads/rss-feeds/RSC/lib/dictionaries/cif_core.dic
dictionary named 'cif_core.dic' version 2.4.2 from 2011-04-26.

Automatic conversion script
Id: cif_fix_values 2281 2013-09-26 08:29:07Z andrius 

 Adding full bibliography for 7216357--7216370.cif.
;
_cod_original_cell_volume 5991.11(11)
_cod_original_sg_symbol_H-M 'P2(1)/n  '
_cod_database_code 7216360

loop_
_symmetry_equiv_pos_as_xyz
'x, y, z'
'-x+1/2, y+1/2, -z+1/2'
'-x, -y, -z'
'x-1/2, -y-1/2, z-1/2'

loop_
_atom_site_label
_atom_site_type_symbol
_atom_site_fract_x
_atom_site_fract_y
_atom_site_fract_z
_atom_site_U_iso_or_equiv
_atom_site_adp_type
_atom_site_occupancy
_atom_site_symmetry_multiplicity
_atom_site_calc_flag
_atom_site_refinement_flags
_atom_site_disorder_assembly
_atom_site_disorder_group
Br1 Br 0.48564(2) 0.10439(3) 0.66173(2) 0.03128(10) Uani 1 1 d . . .
Br2 Br 0.43460(2) 0.18133(3) 0.829558(19) 0.02921(10) Uani 1 1 d . . .
Br3 Br 0.30652(3) 0.00782(3) 0.72525(2) 0.03096(10) Uani 1 1 d . . .
Br4 Br 0.10003(3) 0.84408(3) 0.18298(2) 0.03274(11) Uani 1 1 d . . .
Br5 Br 0.22322(3) 1.04128(3) 0.26816(2) 0.03258(10) Uani 1 1 d . . .
Br6 Br 0.05647(3) 0.93766(4) 0.34087(2) 0.04476(13) Uani 1 1 d . . .
Zn1 Zn 0.39055(3) 0.12364(3) 0.72616(2) 0.02250(10) Uani 1 1 d . . .
Zn2 Zn 0.15103(3) 0.91941(3) 0.27773(2) 0.02774(11) Uani 1 1 d . . .
O1 O 0.08691(16) 0.75864(18) 0.98060(13) 0.0309(7) Uani 1 1 d . . .
O3 O 0.15396(17) 1.06473(19) 0.85046(15) 0.0372(7) Uani 1 1 d . . .
O4 O 0.18288(19) 1.2282(2) 0.86649(16) 0.0431(8) Uani 1 1 d . . .
O5 O 0.1566(2) 1.3395(2) 0.96010(19) 0.0662(12) Uani 1 1 d . . .
O6 O 0.37501(17) 1.00741(18) 0.14350(13) 0.0314(7) Uani 1 1 d . . .
O7 O 0.33649(18) 0.82881(18) 0.13149(13) 0.0333(7) Uani 1 1 d . . .
O8 O 0.3199(2) 0.6810(2) 0.05882(16) 0.0535(10) Uani 1 1 d . . .
O9 O 0.3496(2) 0.5735(2) -0.03942(15) 0.0426(8) Uani 1 1 d . . .
O10 O 0.53147(19) 1.3049(2) 0.06565(16) 0.0425(8) Uani 1 1 d . . .
N1 N 0.31410(18) 0.2114(2) 0.67983(14) 0.0211(7) Uani 1 1 d . . .
N2 N 0.15011(17) 0.37440(18) 0.57993(14) 0.0179(6) Uani 1 1 d . . .
N3 N 0.37210(18) 0.65257(19) 0.42891(15) 0.0209(7) Uani 1 1 d . . .
N4 N 0.22853(19) 0.8343(2) 0.32960(16) 0.0278(8) Uani 1 1 d . . .
C1 C 0.3098(2) 0.2886(2) 0.70016(18) 0.0213(8) Uani 1 1 d . . .
H1 H 0.3437 0.3051 0.7369 0.026 Uiso 1 1 calc R . .
C2 C 0.2575(2) 0.3445(2) 0.66904(17) 0.0210(8) Uani 1 1 d . . .
H2 H 0.2555 0.3976 0.6845 0.025 Uiso 1 1 calc R . .
C3 C 0.2078(2) 0.3192(2) 0.61392(17) 0.0195(8) Uani 1 1 d . . .
C4 C 0.2121(2) 0.2399(2) 0.59222(19) 0.0287(9) Uani 1 1 d . . .
H4 H 0.1793 0.2218 0.5554 0.034 Uiso 1 1 calc R . .
C5 C 0.2663(2) 0.1883(3) 0.6265(2) 0.0298(9) Uani 1 1 d . . .
H5 H 0.2697 0.1349 0.6119 0.036 Uiso 1 1 calc R . .
C6 C 0.1218(2) 0.4361(2) 0.61175(17) 0.0202(8) Uani 1 1 d . . .
H6 H 0.1416 0.4442 0.6550 0.024 Uiso 1 1 calc R . .
C7 C 0.0647(2) 0.4862(2) 0.58092(17) 0.0208(8) Uani 1 1 d . . .
H7 H 0.0472 0.5292 0.6031 0.025 Uiso 1 1 calc R . .
C8 C 0.0324(2) 0.4739(2) 0.51665(17) 0.0176(7) Uani 1 1 d . . .
C9 C 0.0641(2) 0.4116(2) 0.48439(18) 0.0212(8) Uani 1 1 d . . .
H9 H 0.0452 0.4026 0.4411 0.025 Uiso 1 1 calc R . .
C10 C 0.1225(2) 0.3639(2) 0.51647(17) 0.0212(8) Uani 1 1 d . . .
H10 H 0.1439 0.3235 0.4943 0.025 Uiso 1 1 calc R . .
C11 C 0.3791(2) 0.5824(2) 0.39718(18) 0.0226(8) Uani 1 1 d . . .
H11 H 0.3506 0.5753 0.3561 0.027 Uiso 1 1 calc R . .
C12 C 0.4276(2) 0.5216(2) 0.42472(17) 0.0218(8) Uani 1 1 d . . .
H12 H 0.4307 0.4727 0.4027 0.026 Uiso 1 1 calc R . .
C13 C 0.4726(2) 0.5322(2) 0.48553(17) 0.0179(7) Uani 1 1 d . . .
C14 C 0.4627(2) 0.6051(2) 0.51756(18) 0.0217(8) Uani 1 1 d . . .
H14 H 0.4901 0.6135 0.5589 0.026 Uiso 1 1 calc R . .
C15 C 0.4127(2) 0.6648(2) 0.48862(18) 0.0228(8) Uani 1 1 d . . .
H15 H 0.4069 0.7133 0.5102 0.027 Uiso 1 1 calc R . .
C16 C 0.2047(2) 0.7570(3) 0.3300(2) 0.0311(10) Uani 1 1 d . . .
H16 H 0.1556 0.7438 0.3075 0.037 Uiso 1 1 calc R . .
C17 C 0.2497(2) 0.6952(3) 0.36265(19) 0.0282(9) Uani 1 1 d . . .
H17 H 0.2320 0.6414 0.3620 0.034 Uiso 1 1 calc R . .
C18 C 0.3220(2) 0.7169(2) 0.39625(18) 0.0231(8) Uani 1 1 d . . .
C19 C 0.3484(2) 0.7963(2) 0.39729(19) 0.0267(9) Uani 1 1 d . . .
H19 H 0.3969 0.8111 0.4199 0.032 Uiso 1 1 calc R . .
C20 C 0.2983(3) 0.8535(3) 0.3627(2) 0.0312(10) Uani 1 1 d . . .
H20 H 0.3145 0.9078 0.3627 0.037 Uiso 1 1 calc R . .
C21 C 0.1256(2) 0.8303(3) 0.97711(19) 0.0273(9) Uani 1 1 d . . .
C22 C 0.1821(2) 0.8602(3) 1.0240(2) 0.0285(9) Uani 1 1 d . . .
H22 H 0.1973 0.8309 1.0618 0.034 Uiso 1 1 calc R . .
C23 C 0.2172(2) 0.9354(3) 1.0153(2) 0.0307(10) Uani 1 1 d . . .
H23 H 0.2557 0.9554 1.0478 0.037 Uiso 1 1 calc R . .
C24 C 0.1965(2) 0.9800(3) 0.9604(2) 0.0288(9) Uani 1 1 d . . .
H24 H 0.2209 1.0295 0.9554 0.035 Uiso 1 1 calc R . .
C25 C 0.1375(2) 0.9499(3) 0.91135(19) 0.0261(9) Uani 1 1 d . . .
C26 C 0.1015(2) 0.8737(3) 0.91859(18) 0.0249(9) Uani 1 1 d . . .
C27 C 0.0436(2) 0.8431(3) 0.86831(19) 0.0283(9) Uani 1 1 d . . .
H27 H 0.0209 0.7924 0.8722 0.034 Uiso 1 1 calc R . .
C28 C 0.0216(2) 0.8893(3) 0.8139(2) 0.0327(10) Uani 1 1 d . . .
H28 H -0.0170 0.8697 0.7814 0.039 Uiso 1 1 calc R . .
C29 C 0.0560(2) 0.9651(3) 0.8061(2) 0.0331(10) Uani 1 1 d . . .
H29 H 0.0397 0.9957 0.7691 0.040 Uiso 1 1 calc R . .
C30 C 0.1141(2) 0.9945(3) 0.8534(2) 0.0304(9) Uani 1 1 d . . .
C31 C 0.1310(3) 1.1192(3) 0.7972(2) 0.0384(11) Uani 1 1 d . . .
H31A H 0.0786 1.1384 0.7959 0.046 Uiso 1 1 calc R . .
H31B H 0.1332 1.0914 0.7573 0.046 Uiso 1 1 calc R . .
C32 C 0.1864(3) 1.1890(3) 0.8073(2) 0.0386(11) Uani 1 1 d . . .
H32A H 0.2385 1.1692 0.8077 0.046 Uiso 1 1 calc R . .
H32B H 0.1735 1.2280 0.7724 0.046 Uiso 1 1 calc R . .
C33 C 0.2287(3) 1.2995(3) 0.8768(2) 0.0423(12) Uani 1 1 d . . .
H33A H 0.2070 1.3419 0.8467 0.051 Uiso 1 1 calc R . .
H33B H 0.2808 1.2877 0.8704 0.051 Uiso 1 1 calc R . .
C34 C 0.2306(3) 1.3282(4) 0.9441(3) 0.0557(15) Uani 1 1 d . . .
H34A H 0.2591 1.2885 0.9733 0.067 Uiso 1 1 calc R . .
H34B H 0.2585 1.3797 0.9503 0.067 Uiso 1 1 calc R . .
C35 C 0.1137(3) 1.4057(3) 0.9286(3) 0.0471(13) Uani 1 1 d . . .
H35A H 0.0921 1.3909 0.8847 0.056 Uiso 1 1 calc R . .
H35B H 0.1469 1.4531 0.9282 0.056 Uiso 1 1 calc R . .
C38 C 0.1121(3) 0.7093(3) 1.0369(2) 0.0385(11) Uani 1 1 d . A .
H38A H 0.0983 0.7356 1.0741 0.046 Uiso 1 1 calc R . .
H38B H 0.1678 0.7024 1.0444 0.046 Uiso 1 1 calc R . .
C39 C 0.4254(2) 1.0715(3) 0.1551(2) 0.0299(9) Uani 1 1 d . . .
C40 C 0.4756(2) 1.0850(3) 0.2122(2) 0.0334(10) Uani 1 1 d . . .
H40 H 0.4773 1.0486 0.2461 0.040 Uiso 1 1 calc R . .
C41 C 0.5246(3) 1.1545(3) 0.2191(2) 0.0349(10) Uani 1 1 d . . .
H41 H 0.5573 1.1641 0.2582 0.042 Uiso 1 1 calc R . .
C42 C 0.5248(2) 1.2082(3) 0.1691(2) 0.0342(10) Uani 1 1 d . . .
H42 H 0.5577 1.2534 0.1743 0.041 Uiso 1 1 calc R . .
C43 C 0.4746(2) 1.1942(3) 0.1098(2) 0.0301(10) Uani 1 1 d . . .
C44 C 0.4233(2) 1.1266(3) 0.10230(19) 0.0300(9) Uani 1 1 d . . .
C45 C 0.3712(3) 1.1148(3) 0.0433(2) 0.0320(10) Uani 1 1 d . . .
H45 H 0.3369 1.0708 0.0383 0.038 Uiso 1 1 calc R . .
C46 C 0.3718(3) 1.1685(3) -0.0059(2) 0.0373(11) Uani 1 1 d . . .
H46 H 0.3368 1.1611 -0.0441 0.045 Uiso 1 1 calc R . .
C47 C 0.4239(3) 1.2346(3) -0.0005(2) 0.0397(12) Uani 1 1 d . . .
H47 H 0.4237 1.2699 -0.0349 0.048 Uiso 1 1 calc R . .
C48 C 0.4753(3) 1.2466(3) 0.0564(2) 0.0347(10) Uani 1 1 d . . .
C49 C 0.5172(3) 1.3788(3) 0.0290(2) 0.0475(13) Uani 1 1 d . . .
H49A H 0.4660 1.3997 0.0306 0.057 Uiso 1 1 calc R . .
H49B H 0.5204 1.3684 -0.0154 0.057 Uiso 1 1 calc R . .
C50 C 0.4208(3) 0.5593(3) -0.0586(2) 0.0453(13) Uani 1 1 d . . .
H50A H 0.4135 0.5626 -0.1049 0.054 Uiso 1 1 calc R . .
H50B H 0.4385 0.5043 -0.0459 0.054 Uiso 1 1 calc R . .
C51 C 0.3473(3) 0.5456(3) 0.0231(2) 0.0428(12) Uani 1 1 d . . .
H51A H 0.3985 0.5486 0.0495 0.051 Uiso 1 1 calc R . .
H51B H 0.3303 0.4889 0.0217 0.051 Uiso 1 1 calc R . .
C52 C 0.2926(3) 0.5980(3) 0.0507(2) 0.0449(12) Uani 1 1 d . . .
H52A H 0.2424 0.5972 0.0226 0.054 Uiso 1 1 calc R . .
H52B H 0.2865 0.5759 0.0918 0.054 Uiso 1 1 calc R . .
C53 C 0.3806(3) 0.6948(3) 0.1128(2) 0.0442(12) Uani 1 1 d . . .
H53A H 0.4248 0.7188 0.0984 0.053 Uiso 1 1 calc R . .
H53B H 0.3967 0.6429 0.1332 0.053 Uiso 1 1 calc R . .
C54 C 0.3544(3) 0.7507(3) 0.1600(2) 0.0381(11) Uani 1 1 d . . .
H54A H 0.3090 0.7280 0.1734 0.046 Uiso 1 1 calc R . .
H54B H 0.3949 0.7562 0.1976 0.046 Uiso 1 1 calc R . .
C55 C 0.3163(3) 0.8873(3) 0.1761(2) 0.0341(10) Uani 1 1 d . . .
H55A H 0.3072 0.8586 0.2140 0.041 Uiso 1 1 calc R . .
H55B H 0.2687 0.9146 0.1569 0.041 Uiso 1 1 calc R . .
C56 C 0.3778(2) 0.9496(3) 0.19515(19) 0.0309(10) Uani 1 1 d . . .
H56A H 0.3698 0.9778 0.2336 0.037 Uiso 1 1 calc R . .
H56B H 0.4281 0.9232 0.2042 0.037 Uiso 1 1 calc R . .
O2B O -0.0031(6) 0.6188(6) 1.0187(5) 0.032(2) Uani 0.476(13) 1 d P A 2
O2A O -0.0090(5) 0.6484(5) 1.0381(5) 0.035(2) Uani 0.524(13) 1 d P A 1
C36B C -0.0220(6) 0.6115(7) 1.0809(6) 0.041(4) Uani 0.476(13) 1 d P . 2
H36A H -0.0089 0.6616 1.1050 0.050 Uiso 0.476(13) 1 calc PR A 2
H36B H 0.0067 0.5666 1.1042 0.050 Uiso 0.476(13) 1 calc PR A 2
C36A C -0.0527(6) 0.5757(6) 1.0372(6) 0.041(3) Uani 0.524(13) 1 d P . 1
H36C H -0.0207 0.5315 1.0580 0.050 Uiso 0.524(13) 1 calc PR A 1
H36D H -0.0740 0.5596 0.9936 0.050 Uiso 0.524(13) 1 calc PR A 1
C37 C 0.0729(3) 0.6281(3) 1.0255(3) 0.0465(13) Uani 1 1 d . . .
H37A H 0.0983 0.5870 1.0551 0.056 Uiso 1 1 calc R A 1
H37B H 0.0711 0.6095 0.9819 0.056 Uiso 1 1 calc R A 1

loop_
_atom_site_aniso_label
_atom_site_aniso_U_11
_atom_site_aniso_U_22
_atom_site_aniso_U_33
_atom_site_aniso_U_23
_atom_site_aniso_U_13
_atom_site_aniso_U_12
Br1 0.0343(2) 0.0356(2) 0.0252(2) 0.00424(17) 0.00875(18) 0.00664(19)
Br2 0.0349(2) 0.0316(2) 0.01884(19) 0.00264(16) -0.00083(16) 0.00567(18)
Br3 0.0389(2) 0.0271(2) 0.0252(2) 0.00586(17) 0.00171(18) -0.00361(18)
Br4 0.0432(3) 0.0316(2) 0.0211(2) 0.00246(17) 0.00006(18) 0.00552(19)
Br5 0.0416(2) 0.0301(2) 0.0254(2) 0.00421(17) 0.00452(18) 0.00362(19)
Br6 0.0382(3) 0.0696(4) 0.0267(2) -0.0044(2) 0.0066(2) -0.0020(2)
Zn1 0.0251(2) 0.0231(2) 0.0182(2) 0.00389(18) 0.00132(18) 0.00463(19)
Zn2 0.0316(3) 0.0308(3) 0.0194(2) 0.00446(19) 0.00123(19) 0.0055(2)
O1 0.0346(16) 0.0320(17) 0.0244(15) 0.0014(13) 0.0008(13) 0.0021(13)
O3 0.0378(18) 0.0349(18) 0.0363(18) 0.0086(14) 0.0006(14) -0.0038(14)
O4 0.047(2) 0.0364(19) 0.050(2) 0.0036(16) 0.0201(17) 0.0019(16)
O5 0.086(3) 0.055(2) 0.069(3) 0.028(2) 0.044(2) 0.040(2)
O6 0.0340(16) 0.0352(17) 0.0227(15) -0.0015(13) -0.0009(12) 0.0036(14)
O7 0.0469(18) 0.0282(17) 0.0237(15) 0.0005(12) 0.0034(14) 0.0063(14)
O8 0.076(3) 0.036(2) 0.038(2) -0.0094(16) -0.0172(18) 0.0196(18)
O9 0.058(2) 0.042(2) 0.0295(17) 0.0112(14) 0.0123(16) 0.0113(17)
O10 0.0436(19) 0.041(2) 0.043(2) 0.0140(16) 0.0096(16) 0.0067(16)
N1 0.0211(16) 0.0248(18) 0.0163(16) 0.0035(13) 0.0006(13) 0.0026(13)
N2 0.0196(15) 0.0175(15) 0.0158(15) 0.0016(12) 0.0012(12) -0.0003(13)
N3 0.0209(16) 0.0221(17) 0.0186(16) 0.0030(13) 0.0015(13) 0.0002(13)
N4 0.0289(18) 0.031(2) 0.0214(18) 0.0075(14) -0.0009(14) 0.0026(15)
C1 0.0233(19) 0.024(2) 0.0158(18) 0.0026(15) 0.0014(15) -0.0036(16)
C2 0.024(2) 0.0214(19) 0.0171(19) -0.0003(15) 0.0032(15) -0.0019(16)
C3 0.0211(18) 0.0202(19) 0.0167(18) 0.0033(14) 0.0023(15) 0.0037(15)
C4 0.035(2) 0.025(2) 0.023(2) -0.0048(17) -0.0048(18) 0.0021(18)
C5 0.034(2) 0.023(2) 0.028(2) -0.0030(17) -0.0050(18) 0.0055(18)
C6 0.0235(19) 0.022(2) 0.0136(18) -0.0035(14) -0.0008(15) -0.0044(15)
C7 0.0250(19) 0.0179(19) 0.0178(18) -0.0011(15) 0.0001(15) 0.0009(15)
C8 0.0203(18) 0.0174(19) 0.0138(17) 0.0032(14) -0.0004(14) -0.0009(15)
C9 0.0246(19) 0.021(2) 0.0165(18) -0.0009(15) 0.0014(15) 0.0012(16)
C10 0.026(2) 0.021(2) 0.0162(18) -0.0021(15) 0.0034(15) 0.0027(16)
C11 0.025(2) 0.024(2) 0.0165(19) 0.0003(15) -0.0038(15) -0.0042(16)
C12 0.025(2) 0.021(2) 0.0170(18) 0.0006(15) -0.0022(15) -0.0022(16)
C13 0.0187(18) 0.0184(19) 0.0159(18) 0.0021(14) 0.0015(14) -0.0037(15)
C14 0.0235(19) 0.026(2) 0.0142(18) -0.0025(15) -0.0018(15) -0.0037(16)
C15 0.023(2) 0.022(2) 0.022(2) -0.0011(15) 0.0006(16) -0.0024(16)
C16 0.028(2) 0.036(3) 0.027(2) 0.0065(19) -0.0017(18) -0.0023(19)
C17 0.026(2) 0.030(2) 0.025(2) 0.0077(17) -0.0019(17) 0.0000(18)
C18 0.027(2) 0.027(2) 0.0159(18) 0.0064(15) 0.0038(16) 0.0039(17)
C19 0.027(2) 0.023(2) 0.027(2) 0.0023(17) -0.0014(17) -0.0031(17)
C20 0.037(2) 0.025(2) 0.030(2) 0.0049(18) 0.0023(19) -0.0021(19)
C21 0.026(2) 0.032(2) 0.025(2) -0.0030(17) 0.0078(17) 0.0034(18)
C22 0.030(2) 0.031(2) 0.023(2) 0.0011(17) 0.0023(17) 0.0068(18)
C23 0.026(2) 0.039(3) 0.024(2) -0.0047(18) -0.0005(17) 0.0058(19)
C24 0.026(2) 0.030(2) 0.032(2) -0.0032(18) 0.0079(18) 0.0020(17)
C25 0.023(2) 0.030(2) 0.026(2) -0.0006(17) 0.0068(17) 0.0063(17)
C26 0.024(2) 0.029(2) 0.022(2) -0.0044(16) 0.0058(16) 0.0102(17)
C27 0.027(2) 0.032(2) 0.027(2) -0.0067(18) 0.0058(17) 0.0034(18)
C28 0.030(2) 0.040(3) 0.027(2) -0.0082(19) 0.0012(18) 0.005(2)
C29 0.035(2) 0.037(3) 0.026(2) 0.0042(19) 0.0011(19) 0.007(2)
C30 0.031(2) 0.031(2) 0.030(2) -0.0001(18) 0.0051(18) 0.0061(19)
C31 0.036(2) 0.043(3) 0.033(3) 0.011(2) 0.001(2) 0.005(2)
C32 0.038(3) 0.038(3) 0.041(3) 0.011(2) 0.010(2) 0.004(2)
C33 0.040(3) 0.040(3) 0.048(3) 0.003(2) 0.011(2) 0.010(2)
C34 0.059(4) 0.052(4) 0.056(4) -0.002(3) 0.011(3) 0.015(3)
C35 0.060(3) 0.030(3) 0.054(3) 0.012(2) 0.017(3) 0.009(2)
C38 0.040(3) 0.039(3) 0.035(3) 0.006(2) 0.002(2) 0.008(2)
C39 0.026(2) 0.034(2) 0.029(2) -0.0038(18) 0.0032(18) 0.0044(18)
C40 0.033(2) 0.044(3) 0.022(2) -0.0006(19) 0.0011(18) 0.004(2)
C41 0.034(2) 0.043(3) 0.024(2) -0.002(2) -0.0012(19) 0.006(2)
C42 0.027(2) 0.042(3) 0.033(2) -0.003(2) 0.0026(19) 0.004(2)
C43 0.032(2) 0.034(2) 0.025(2) 0.0003(18) 0.0058(18) 0.0119(19)
C44 0.033(2) 0.034(2) 0.022(2) -0.0026(18) 0.0031(18) 0.0148(19)
C45 0.035(2) 0.035(3) 0.024(2) -0.0041(18) -0.0002(18) 0.009(2)
C46 0.042(3) 0.044(3) 0.025(2) -0.004(2) 0.001(2) 0.014(2)
C47 0.048(3) 0.043(3) 0.028(2) 0.010(2) 0.008(2) 0.019(2)
C48 0.038(3) 0.038(3) 0.029(2) 0.001(2) 0.009(2) 0.014(2)
C49 0.056(3) 0.047(3) 0.042(3) 0.013(2) 0.014(3) 0.011(3)
C50 0.064(3) 0.040(3) 0.035(3) 0.007(2) 0.018(2) 0.016(3)
C51 0.064(3) 0.031(3) 0.034(3) 0.004(2) 0.010(2) 0.000(2)
C52 0.042(3) 0.059(4) 0.034(3) -0.003(2) 0.006(2) 0.001(2)
C53 0.052(3) 0.041(3) 0.033(3) -0.001(2) -0.009(2) 0.008(2)
C54 0.049(3) 0.037(3) 0.026(2) 0.005(2) 0.003(2) 0.000(2)
C55 0.039(3) 0.040(3) 0.024(2) 0.0020(19) 0.0072(19) 0.002(2)
C56 0.035(2) 0.035(2) 0.022(2) 0.0001(18) 0.0049(18) 0.0032(19)
O2B 0.038(4) 0.028(6) 0.034(5) 0.005(4) 0.016(4) 0.009(4)
O2A 0.043(4) 0.020(4) 0.046(6) 0.001(3) 0.016(4) 0.007(3)
C36B 0.053(7) 0.041(7) 0.035(7) 0.021(5) 0.019(5) 0.009(5)
C36A 0.051(6) 0.025(5) 0.050(7) 0.006(5) 0.013(5) 0.011(4)
C37 0.049(3) 0.039(3) 0.046(3) 0.016(2) -0.005(2) 0.002(2)

loop_
_atom_type_symbol
_atom_type_description
_atom_type_scat_dispersion_real
_atom_type_scat_dispersion_imag
_atom_type_scat_source
C C 0.0033 0.0016 'International Tables Vol C Tables 4.2.6.8 and 6.1.1.4'
H H 0.0000 0.0000 'International Tables Vol C Tables 4.2.6.8 and 6.1.1.4'
N N 0.0061 0.0033 'International Tables Vol C Tables 4.2.6.8 and 6.1.1.4'
O O 0.0106 0.0060 'International Tables Vol C Tables 4.2.6.8 and 6.1.1.4'
Zn Zn 0.2839 1.4301 'International Tables Vol C Tables 4.2.6.8 and 6.1.1.4'
Br Br -0.2901 2.4595 'International Tables Vol C Tables 4.2.6.8 and 6.1.1.4'

loop_
_geom_angle_atom_site_label_1
_geom_angle_atom_site_label_2
_geom_angle_atom_site_label_3
_geom_angle
_geom_angle_site_symmetry_1
_geom_angle_site_symmetry_3
N1 Zn1 Br1 106.31(8) . .
N1 Zn1 Br2 103.57(9) . .
Br1 Zn1 Br2 116.24(2) . .
N1 Zn1 Br3 101.26(9) . .
Br1 Zn1 Br3 113.05(2) . .
Br2 Zn1 Br3 114.34(2) . .
N4 Zn2 Br6 104.07(9) . .
N4 Zn2 Br4 101.94(10) . .
Br6 Zn2 Br4 110.71(3) . .
N4 Zn2 Br5 106.89(10) . .
Br6 Zn2 Br5 112.88(3) . .
Br4 Zn2 Br5 118.60(2) . .
C21 O1 C38 116.5(3) . .
C30 O3 C31 119.3(3) . .
C33 O4 C32 112.9(3) . .
C35 O5 C34 114.7(4) . .
C39 O6 C56 115.8(3) . .
C54 O7 C55 112.1(3) . .
C53 O8 C52 115.3(4) . .
C50 O9 C51 113.8(4) . .
C48 O10 C49 117.5(4) . .
C5 N1 C1 118.4(3) . .
C5 N1 Zn1 117.2(3) . .
C1 N1 Zn1 124.4(3) . .
C6 N2 C10 119.5(3) . .
C6 N2 C3 120.1(3) . .
C10 N2 C3 120.4(3) . .
C11 N3 C15 121.0(3) . .
C11 N3 C18 118.4(3) . .
C15 N3 C18 120.5(3) . .
C16 N4 C20 118.7(4) . .
C16 N4 Zn2 117.0(3) . .
C20 N4 Zn2 124.3(3) . .
N1 C1 C2 122.8(4) . .
C1 C2 C3 118.0(4) . .
C4 C3 C2 119.6(4) . .
C4 C3 N2 119.7(3) . .
C2 C3 N2 120.7(3) . .
C5 C4 C3 118.3(4) . .
N1 C5 C4 122.8(4) . .
N2 C6 C7 120.7(3) . .
C6 C7 C8 120.9(3) . .
C7 C8 C9 117.3(3) . .
C7 C8 C8 121.3(4) . 3_566
C9 C8 C8 121.4(4) . 3_566
C10 C9 C8 120.0(3) . .
N2 C10 C9 121.4(3) . .
N3 C11 C12 120.7(3) . .
C11 C12 C13 120.4(4) . .
C12 C13 C14 117.2(3) . .
C12 C13 C13 120.6(4) . 3_666
C14 C13 C13 122.2(4) . 3_666
C15 C14 C13 120.7(3) . .
N3 C15 C14 119.8(4) . .
N4 C16 C17 122.8(4) . .
C16 C17 C18 117.2(4) . .
C19 C18 C17 121.6(4) . .
C19 C18 N3 119.8(4) . .
C17 C18 N3 118.5(4) . .
C18 C19 C20 116.4(4) . .
N4 C20 C19 123.3(4) . .
O1 C21 C22 124.9(4) . .
O1 C21 C26 113.8(4) . .
C22 C21 C26 121.3(4) . .
C21 C22 C23 119.9(4) . .
C24 C23 C22 121.6(4) . .
C23 C24 C25 119.2(4) . .
C24 C25 C26 120.3(4) . .
C24 C25 C30 121.0(4) . .
C26 C25 C30 118.6(4) . .
C25 C26 C27 119.9(4) . .
C25 C26 C21 117.7(4) . .
C27 C26 C21 122.4(4) . .
C28 C27 C26 119.3(4) . .
C27 C28 C29 121.6(4) . .
C30 C29 C28 119.9(4) . .
O3 C30 C29 125.5(4) . .
O3 C30 C25 113.9(4) . .
C29 C30 C25 120.6(4) . .
O3 C31 C32 106.3(4) . .
O4 C32 C31 109.5(4) . .
O4 C33 C34 108.4(4) . .
O5 C34 C33 114.4(5) . .
O5 C35 C36A 107.8(5) . 3_577
O5 C35 C36B 111.1(5) . 3_577
C36A C35 C36B 43.6(5) 3_577 3_577
O1 C38 C37 107.4(4) . .
O6 C39 C40 124.8(4) . .
O6 C39 C44 114.8(4) . .
C40 C39 C44 120.4(4) . .
C39 C40 C41 119.8(4) . .
C42 C41 C40 121.3(4) . .
C41 C42 C43 119.5(4) . .
C44 C43 C42 120.3(4) . .
C44 C43 C48 118.6(4) . .
C42 C43 C48 121.0(4) . .
C43 C44 C45 119.9(4) . .
C43 C44 C39 118.6(4) . .
C45 C44 C39 121.5(4) . .
C46 C45 C44 119.5(4) . .
C45 C46 C47 121.8(4) . .
C48 C47 C46 119.4(4) . .
O10 C48 C47 124.4(4) . .
O10 C48 C43 114.8(4) . .
C47 C48 C43 120.7(5) . .
O10 C49 C50 107.1(4) . 3_675
O9 C50 C49 112.1(4) . 3_675
O9 C51 C52 108.7(4) . .
O8 C52 C51 111.3(4) . .
O8 C53 C54 110.9(4) . .
O7 C54 C53 109.4(4) . .
O7 C55 C56 112.2(4) . .
O6 C56 C55 108.7(3) . .
C37 O2B C36B 108.2(9) . .
C36A O2A C37 110.0(7) . .
O2B C36B C35 107.4(9) . 3_577
O2A C36A C35 105.9(9) . 3_577
O2B C37 C38 123.1(6) . .
O2B C37 O2A 24.8(4) . .
C38 C37 O2A 101.5(5) . .

loop_
_geom_bond_atom_site_label_1
_geom_bond_atom_site_label_2
_geom_bond_distance
_geom_bond_site_symmetry_2
Br1 Zn1 2.3731(6) .
Br2 Zn1 2.3829(6) .
Br3 Zn1 2.3966(6) .
Br4 Zn2 2.3862(7) .
Br5 Zn2 2.3878(7) .
Br6 Zn2 2.3439(7) .
Zn1 N1 2.081(3) .
Zn2 N4 2.106(3) .
O1 C21 1.362(5) .
O1 C38 1.441(5) .
O3 C30 1.351(5) .
O3 C31 1.435(5) .
O4 C33 1.409(6) .
O4 C32 1.424(6) .
O5 C35 1.413(6) .
O5 C34 1.418(6) .
O6 C39 1.362(5) .
O6 C56 1.441(5) .
O7 C54 1.420(5) .
O7 C55 1.435(5) .
O8 C53 1.431(5) .
O8 C52 1.436(6) .
O9 C50 1.407(6) .
O9 C51 1.412(5) .
O10 C48 1.359(6) .
O10 C49 1.431(6) .
N1 C5 1.334(5) .
N1 C1 1.338(5) .
N2 C6 1.357(5) .
N2 C10 1.356(5) .
N2 C3 1.444(5) .
N3 C11 1.345(5) .
N3 C15 1.349(5) .
N3 C18 1.459(5) .
N4 C16 1.330(5) .
N4 C20 1.333(5) .
C1 C2 1.374(5) .
C2 C3 1.387(5) .
C3 C4 1.381(5) .
C4 C5 1.373(6) .
C6 C7 1.364(5) .
C7 C8 1.392(5) .
C8 C9 1.399(5) .
C8 C8 1.491(7) 3_566
C9 C10 1.366(5) .
C11 C12 1.368(5) .
C12 C13 1.394(5) .
C13 C14 1.398(5) .
C13 C13 1.479(7) 3_666
C14 C15 1.376(5) .
C16 C17 1.385(6) .
C17 C18 1.383(6) .
C18 C19 1.375(6) .
C19 C20 1.394(6) .
C21 C22 1.359(6) .
C21 C26 1.425(6) .
C22 C23 1.401(6) .
C23 C24 1.365(6) .
C24 C25 1.415(6) .
C25 C26 1.417(6) .
C25 C30 1.422(6) .
C26 C27 1.421(6) .
C27 C28 1.374(6) .
C28 C29 1.400(6) .
C29 C30 1.377(6) .
C31 C32 1.489(7) .
C33 C34 1.500(7) .
C35 C36A 1.435(11) 3_577
C35 C36B 1.612(12) 3_577
C38 C37 1.491(7) .
C39 C40 1.379(6) .
C39 C44 1.434(6) .
C40 C41 1.415(6) .
C41 C42 1.378(6) .
C42 C43 1.417(6) .
C43 C44 1.414(6) .
C43 C48 1.422(6) .
C44 C45 1.421(6) .
C45 C46 1.367(6) .
C46 C47 1.405(7) .
C47 C48 1.382(6) .
C49 C50 1.533(7) 3_675
C50 C49 1.533(7) 3_675
C51 C52 1.487(7) .
C53 C54 1.492(6) .
C55 C56 1.484(6) .
O2B C37 1.327(11) .
O2B C36B 1.428(15) .
O2A C36A 1.411(14) .
O2A C37 1.549(10) .
C36B C35 1.612(12) 3_577
C36A C35 1.435(10) 3_577
